data_4063495
loop_
_publ_author_name
'Chen, Jingjin'
'Liu, Yuanhong'

_publ_section_title
;
 Highly Stereoselective Synthesis of Trisubstituted cis-[3]Cumulenols from
 Alkynylated Oxatitanacycles in the Presence of Lewis acids
;
_journal_issue 2
_journal_name_full Organometallics
_journal_page_first 505
_journal_page_last 508
_journal_paper_doi 10.1021/om900941y
_journal_volume 29
_journal_year 2010
_chemical_formula_sum 'C26 H44 O4 Si2'
_chemical_formula_weight 476.79
_chemical_name_systematic
; 
 ? 
;
_space_group_IT_number 2
_symmetry_cell_setting triclinic
_symmetry_space_group_name_Hall '-P 1'
_symmetry_space_group_name_H-M 'P -1'
_atom_sites_solution_hydrogens geom
_atom_sites_solution_primary direct
_atom_sites_solution_secondary difmap
_audit_creation_method SHELXL-97
_cell_angle_alpha 111.863(2)
_cell_angle_beta 90.997(2)
_cell_angle_gamma 99.960(2)
_cell_formula_units_Z 2
_cell_length_a 7.9041(8)
_cell_length_b 12.4809(13)
_cell_length_c 16.3912(16)
_cell_measurement_reflns_used 1809
_cell_measurement_temperature 293(2)
_cell_measurement_theta_max 43.451
_cell_measurement_theta_min 5.203
_cell_volume 1472.1(3)
_computing_cell_refinement 'Bruker SMART'
_computing_data_collection 'Bruker SMART'
_computing_data_reduction 'Bruker SHELXTL'
_computing_molecular_graphics 'Bruker SHELXTL'
_computing_publication_material 'Bruker SHELXTL'
_computing_structure_refinement 'SHELXL-97 (Sheldrick, 1997)'
_computing_structure_solution 'SHELXS-97 (Sheldrick, 1990)'
_diffrn_ambient_temperature 293(2)
_diffrn_measured_fraction_theta_full 0.981
_diffrn_measured_fraction_theta_max 0.981
_diffrn_measurement_device_type 'CCD area detector'
_diffrn_measurement_method 'phi and omega scans'
_diffrn_radiation_monochromator graphite
_diffrn_radiation_source 'fine-focus sealed tube'
_diffrn_radiation_type MoK\a
_diffrn_radiation_wavelength 0.71073
_diffrn_reflns_av_R_equivalents 0.0211
_diffrn_reflns_av_sigmaI/netI 0.0675
_diffrn_reflns_limit_h_max 9
_diffrn_reflns_limit_h_min -9
_diffrn_reflns_limit_k_max 15
_diffrn_reflns_limit_k_min -15
_diffrn_reflns_limit_l_max 11
_diffrn_reflns_limit_l_min -20
_diffrn_reflns_number 8188
_diffrn_reflns_theta_full 26.00
_diffrn_reflns_theta_max 26.00
_diffrn_reflns_theta_min 1.78
_exptl_absorpt_coefficient_mu 0.146
_exptl_absorpt_correction_T_max 1.00000
_exptl_absorpt_correction_T_min 0.81454
_exptl_absorpt_correction_type empirical
_exptl_absorpt_process_details sadabs
_exptl_crystal_colour colorless
_exptl_crystal_density_diffrn 1.076
_exptl_crystal_density_method 'not measured'
_exptl_crystal_description prismatic
_exptl_crystal_F_000 520
_exptl_crystal_size_max 0.257
_exptl_crystal_size_mid 0.210
_exptl_crystal_size_min 0.051
_refine_diff_density_max 1.062
_refine_diff_density_min -0.280
_refine_diff_density_rms 0.051
_refine_ls_extinction_method none
_refine_ls_goodness_of_fit_ref 0.956
_refine_ls_hydrogen_treatment constr
_refine_ls_matrix_type full
_refine_ls_number_parameters 303
_refine_ls_number_reflns 5697
_refine_ls_number_restraints 0
_refine_ls_restrained_S_all 0.956
_refine_ls_R_factor_all 0.1111
_refine_ls_R_factor_gt 0.0707
_refine_ls_shift/su_max 0.022
_refine_ls_shift/su_mean 0.001
_refine_ls_structure_factor_coef Fsqd
_refine_ls_weighting_details 'calc w=1/[\s^2^(Fo^2^)+(0.1063P)^2^+0.0000P] where P=(Fo^2^+2Fc^2^)/3'
_refine_ls_weighting_scheme calc
_refine_ls_wR_factor_gt 0.1802
_refine_ls_wR_factor_ref 0.2025
_reflns_number_gt 3306
_reflns_number_total 5697
_reflns_threshold_expression >2sigma(I)
_cod_data_source_file om900941y_si_002.cif
_cod_data_source_block cd28300
_cod_depositor_comments
;
The following automatic conversions were performed:

'_symmetry_cell_setting' value 'Triclinic' changed to 'triclinic'
according to the built-in table from CIF Core dictionary named
'cif_core.dic' version 2.4.1 from 2010-06-29.

Automatic conversion script
Id: cif_fix_values 1673 2011-04-08 12:14:43Z adriana 
;
_cod_original_sg_symbol_H-M P-1
_cod_database_code 4063495

loop_
_symmetry_equiv_pos_as_xyz
'x, y, z'
'-x, -y, -z'

loop_
_atom_site_label
_atom_site_type_symbol
_atom_site_fract_x
_atom_site_fract_y
_atom_site_fract_z
_atom_site_U_iso_or_equiv
_atom_site_adp_type
_atom_site_occupancy
_atom_site_symmetry_multiplicity
_atom_site_calc_flag
_atom_site_refinement_flags
_atom_site_disorder_assembly
_atom_site_disorder_group
Si1 Si 0.63781(18) 0.72923(9) 0.43286(6) 0.0775(4) Uani 1 1 d . . .
Si2 Si 0.76153(12) 0.97326(8) 0.81588(6) 0.0514(3) Uani 1 1 d . . .
O1 O 0.8681(3) 0.7873(2) 0.89201(17) 0.0775(8) Uani 1 1 d . . .
H1 H 0.9314 0.7426 0.8939 0.116 Uiso 1 1 calc R . .
O2 O 0.3436(3) 0.6393(2) 1.02021(15) 0.0733(8) Uani 1 1 d . . .
O3 O 0.0716(3) 0.6199(2) 0.91278(15) 0.0660(7) Uani 1 1 d . . .
O4 O 0.1109(3) 0.6385(2) 0.75729(16) 0.0705(7) Uani 1 1 d . . .
C1 C 0.6785(5) 0.6525(3) 0.5070(2) 0.0724(11) Uani 1 1 d . . .
H1A H 0.6771 0.5722 0.4813 0.087 Uiso 1 1 calc R . .
C2 C 0.7092(4) 0.7042(3) 0.5936(2) 0.0573(9) Uani 1 1 d . . .
C3 C 0.7347(4) 0.7563(3) 0.6770(2) 0.0491(8) Uani 1 1 d . . .
C4 C 0.7518(4) 0.8083(3) 0.7635(2) 0.0431(7) Uani 1 1 d . . .
C5 C 0.7461(3) 0.7299(3) 0.81662(19) 0.0451(7) Uani 1 1 d . . .
H5 H 0.7782 0.6555 0.7798 0.054 Uiso 1 1 calc R . .
C6 C 0.5658(4) 0.7040(2) 0.8439(2) 0.0437(7) Uani 1 1 d . . .
C7 C 0.5430(4) 0.6892(3) 0.9231(2) 0.0499(8) Uani 1 1 d . . .
H7 H 0.6385 0.7007 0.9615 0.060 Uiso 1 1 calc R . .
C8 C 0.3788(4) 0.6574(3) 0.9452(2) 0.0505(8) Uani 1 1 d . . .
C9 C 0.2356(4) 0.6430(3) 0.8887(2) 0.0489(8) Uani 1 1 d . . .
C10 C 0.2598(4) 0.6569(3) 0.8094(2) 0.0497(8) Uani 1 1 d . . .
C11 C 0.4236(4) 0.6880(3) 0.7880(2) 0.0482(8) Uani 1 1 d . . .
H11 H 0.4383 0.6983 0.7351 0.058 Uiso 1 1 calc R . .
C12 C 0.7543(7) 0.8846(4) 0.4826(3) 0.1055(16) Uani 1 1 d . . .
H12A H 0.7440 0.9222 0.4417 0.138 Uiso 1 1 calc R . .
H12B H 0.8739 0.8867 0.4959 0.138 Uiso 1 1 calc R . .
H12C H 0.7052 0.9253 0.5359 0.138 Uiso 1 1 calc R . .
C13 C 0.7235(9) 0.6547(5) 0.3240(3) 0.117(2) Uani 1 1 d . . .
H13A H 0.7178 0.6998 0.2880 0.146 Uiso 1 1 calc R . .
H13B H 0.6552 0.5773 0.2945 0.146 Uiso 1 1 calc R . .
H13C H 0.8411 0.6491 0.3338 0.146 Uiso 1 1 calc R . .
C14 C 0.4018(7) 0.7188(4) 0.4178(3) 0.0906(14) Uani 1 1 d . . .
C15 C 0.3333(8) 0.7807(6) 0.5057(4) 0.117(3) Uani 1 1 d . . .
H15A H 0.2138 0.7824 0.4961 0.146 Uiso 1 1 calc R . .
H15B H 0.3976 0.8598 0.5328 0.146 Uiso 1 1 calc R . .
H15C H 0.3451 0.7391 0.5436 0.146 Uiso 1 1 calc R . .
C16 C 0.3070(9) 0.5906(5) 0.3798(5) 0.118(4) Uani 1 1 d . . .
H16A H 0.1857 0.5876 0.3854 0.157 Uiso 1 1 calc R . .
H16B H 0.3497 0.5485 0.4116 0.157 Uiso 1 1 calc R . .
H16C H 0.3260 0.5554 0.3186 0.157 Uiso 1 1 calc R . .
C17 C 0.3531(9) 0.7782(5) 0.3563(4) 0.117(2) Uani 1 1 d . . .
H17A H 0.4002 0.7452 0.3008 0.141 Uiso 1 1 calc R . .
H17B H 0.3990 0.8612 0.3828 0.141 Uiso 1 1 calc R . .
H17C H 0.2298 0.7654 0.3469 0.141 Uiso 1 1 calc R . .
C18 C 0.6023(5) 1.0052(3) 0.7474(3) 0.0778(11) Uani 1 1 d . . .
H18A H 0.4900 0.9608 0.7470 0.117 Uiso 1 1 calc R . .
H18B H 0.6351 0.9836 0.6881 0.117 Uiso 1 1 calc R . .
H18C H 0.5996 1.0877 0.7717 0.117 Uiso 1 1 calc R . .
C19 C 0.6961(6) 1.0172(3) 0.9305(2) 0.0807(12) Uani 1 1 d . . .
H19A H 0.6650 1.0931 0.9484 0.121 Uiso 1 1 calc R . .
H19B H 0.7905 1.0206 0.9696 0.121 Uiso 1 1 calc R . .
H19C H 0.5991 0.9604 0.9325 0.121 Uiso 1 1 calc R . .
C20 C 0.9855(5) 1.0524(3) 0.8123(2) 0.0639(10) Uani 1 1 d . . .
C21 C 1.0344(5) 1.0187(4) 0.7178(3) 0.0962(14) Uani 1 1 d . . .
H21A H 1.1507 1.0572 0.7180 0.134 Uiso 1 1 calc R . .
H21B H 0.9577 1.0427 0.6849 0.134 Uiso 1 1 calc R . .
H21C H 1.0258 0.9350 0.6911 0.134 Uiso 1 1 calc R . .
C22 C 0.9919(6) 1.1866(3) 0.8536(3) 0.1072(16) Uani 1 1 d . . .
H22A H 1.1039 1.2275 0.8492 0.131 Uiso 1 1 calc R . .
H22B H 0.9700 1.2093 0.9146 0.131 Uiso 1 1 calc R . .
H22C H 0.9059 1.2065 0.8227 0.131 Uiso 1 1 calc R . .
C23 C 1.1167(5) 1.0230(4) 0.8669(3) 0.0983(15) Uani 1 1 d . . .
H23A H 1.1155 0.9400 0.8423 0.127 Uiso 1 1 calc R . .
H23B H 1.0868 1.0454 0.9267 0.127 Uiso 1 1 calc R . .
H23C H 1.2299 1.0652 0.8660 0.127 Uiso 1 1 calc R . .
C24 C 0.4826(5) 0.6568(4) 1.0821(2) 0.0883(14) Uani 1 1 d . . .
H24A H 0.5618 0.6069 1.0541 0.122 Uiso 1 1 calc R . .
H24B H 0.4395 0.6377 1.1304 0.122 Uiso 1 1 calc R . .
H24C H 0.5408 0.7376 1.1038 0.122 Uiso 1 1 calc R . .
C25 C -0.0039(5) 0.4982(3) 0.8834(3) 0.0912(14) Uani 1 1 d . . .
H25A H -0.0202 0.4650 0.8201 0.137 Uiso 1 1 calc R . .
H25B H -0.1134 0.4894 0.9071 0.137 Uiso 1 1 calc R . .
H25C H 0.0708 0.4582 0.9033 0.137 Uiso 1 1 calc R . .
C26 C 0.1290(5) 0.6511(4) 0.6753(3) 0.0804(12) Uani 1 1 d . . .
H26A H 0.1889 0.7293 0.6854 0.121 Uiso 1 1 calc R . .
H26B H 0.0170 0.6376 0.6456 0.121 Uiso 1 1 calc R . .
H26C H 0.1934 0.5950 0.6395 0.121 Uiso 1 1 calc R . .

loop_
_atom_site_aniso_label
_atom_site_aniso_U_11
_atom_site_aniso_U_22
_atom_site_aniso_U_33
_atom_site_aniso_U_23
_atom_site_aniso_U_13
_atom_site_aniso_U_12
Si1 0.1396(11) 0.0501(6) 0.0420(6) 0.0183(5) 0.0064(6) 0.0150(6)
Si2 0.0611(6) 0.0503(5) 0.0489(6) 0.0244(4) 0.0119(4) 0.0135(4)
O1 0.0714(18) 0.0855(19) 0.0820(18) 0.0395(15) 0.0029(14) 0.0145(14)
O2 0.0693(16) 0.0966(19) 0.0581(16) 0.0430(14) 0.0099(13) -0.0049(14)
O3 0.0500(14) 0.0741(17) 0.0737(17) 0.0292(13) 0.0205(11) 0.0078(12)
O4 0.0399(13) 0.111(2) 0.0741(17) 0.0503(16) 0.0040(11) 0.0162(12)
C1 0.114(3) 0.052(2) 0.051(2) 0.0191(18) 0.008(2) 0.017(2)
C2 0.071(2) 0.051(2) 0.057(2) 0.0271(18) 0.0072(17) 0.0129(16)
C3 0.0495(18) 0.0513(19) 0.053(2) 0.0273(17) 0.0097(15) 0.0097(15)
C4 0.0411(16) 0.0483(18) 0.0422(18) 0.0198(15) 0.0100(13) 0.0078(13)
C5 0.0378(16) 0.0546(19) 0.0434(18) 0.0218(15) -0.0045(13) 0.0041(13)
C6 0.0462(17) 0.0379(16) 0.0490(19) 0.0200(14) 0.0069(14) 0.0054(13)
C7 0.0490(19) 0.0481(18) 0.053(2) 0.0221(16) 0.0027(15) 0.0055(14)
C8 0.057(2) 0.0452(18) 0.0478(19) 0.0194(15) 0.0110(16) 0.0031(15)
C9 0.0431(18) 0.0480(18) 0.056(2) 0.0206(16) 0.0118(15) 0.0060(14)
C10 0.0447(18) 0.0533(19) 0.055(2) 0.0235(16) 0.0073(15) 0.0139(14)
C11 0.0470(18) 0.0570(19) 0.0498(19) 0.0296(16) 0.0091(15) 0.0120(15)
C12 0.152(5) 0.073(3) 0.087(3) 0.036(3) 0.014(3) -0.002(3)
C13 0.182(7) 0.104(4) 0.059(3) 0.037(3) 0.047(3) 0.059(4)
C14 0.134(4) 0.071(3) 0.074(3) 0.042(2) -0.013(3) 0.009(3)
C15 0.105(5) 0.188(8) 0.125(6) 0.114(6) 0.026(4) 0.052(5)
C16 0.141(7) 0.102(5) 0.187(9) 0.096(6) -0.086(7) -0.042(5)
C17 0.181(7) 0.109(5) 0.103(4) 0.075(4) -0.020(4) 0.054(5)
C18 0.087(3) 0.072(3) 0.090(3) 0.042(2) 0.009(2) 0.029(2)
C19 0.118(3) 0.069(3) 0.063(2) 0.026(2) 0.032(2) 0.035(2)
C20 0.075(2) 0.050(2) 0.061(2) 0.0203(18) 0.0054(19) -0.0007(17)
C21 0.085(3) 0.108(4) 0.088(3) 0.042(3) 0.028(2) -0.013(3)
C22 0.118(4) 0.057(3) 0.129(4) 0.027(3) 0.005(3) -0.009(2)
C23 0.069(3) 0.114(4) 0.108(4) 0.050(3) -0.016(2) -0.008(2)
C24 0.092(3) 0.112(4) 0.056(2) 0.042(2) -0.004(2) -0.013(3)
C25 0.081(3) 0.080(3) 0.102(3) 0.038(3) 0.018(2) -0.021(2)
C26 0.059(2) 0.125(4) 0.072(3) 0.050(3) 0.0007(19) 0.027(2)

loop_
_atom_type_symbol
_atom_type_description
_atom_type_scat_dispersion_real
_atom_type_scat_dispersion_imag
_atom_type_scat_source
C C 0.0033 0.0016 'International Tables Vol C Tables 4.2.6.8 and 6.1.1.4'
H H 0.0000 0.0000 'International Tables Vol C Tables 4.2.6.8 and 6.1.1.4'
O O 0.0106 0.0060 'International Tables Vol C Tables 4.2.6.8 and 6.1.1.4'
Si Si 0.0817 0.0704 'International Tables Vol C Tables 4.2.6.8 and 6.1.1.4'

loop_
_geom_angle_atom_site_label_1
_geom_angle_atom_site_label_2
_geom_angle_atom_site_label_3
_geom_angle
_geom_angle_site_symmetry_1
_geom_angle_site_symmetry_3
_geom_angle_publ_flag
C14 Si1 C12 111.8(2) . . ?
C14 Si1 C1 108.03(19) . . ?
C12 Si1 C1 109.21(18) . . ?
C14 Si1 C13 110.4(3) . . ?
C12 Si1 C13 108.8(2) . . ?
C1 Si1 C13 108.6(2) . . ?
C18 Si2 C19 108.59(19) . . ?
C18 Si2 C20 110.36(17) . . ?
C19 Si2 C20 111.78(18) . . ?
C18 Si2 C4 105.73(15) . . ?
C19 Si2 C4 111.01(15) . . ?
C20 Si2 C4 109.21(15) . . ?
C5 O1 H1 109.5 . . ?
C8 O2 C24 118.5(3) . . ?
C9 O3 C25 114.6(3) . . ?
C10 O4 C26 117.2(2) . . ?
C2 C1 Si1 124.6(3) . . ?
C2 C1 H1A 117.7 . . ?
Si1 C1 H1A 117.7 . . ?
C3 C2 C1 177.8(4) . . ?
C2 C3 C4 176.8(3) . . ?
C3 C4 C5 117.4(3) . . ?
C3 C4 Si2 118.9(2) . . ?
C5 C4 Si2 123.4(2) . . ?
O1 C5 C6 110.9(3) . . ?
O1 C5 C4 108.8(2) . . ?
C6 C5 C4 110.5(2) . . ?
O1 C5 H5 108.9 . . ?
C6 C5 H5 108.9 . . ?
C4 C5 H5 108.9 . . ?
C11 C6 C7 119.3(3) . . ?
C11 C6 C5 120.3(3) . . ?
C7 C6 C5 120.2(3) . . ?
C8 C7 C6 120.3(3) . . ?
C8 C7 H7 119.8 . . ?
C6 C7 H7 119.8 . . ?
O2 C8 C7 124.7(3) . . ?
O2 C8 C9 115.5(3) . . ?
C7 C8 C9 119.8(3) . . ?
O3 C9 C10 120.2(3) . . ?
O3 C9 C8 120.4(3) . . ?
C10 C9 C8 119.4(3) . . ?
O4 C10 C11 124.7(3) . . ?
O4 C10 C9 115.1(3) . . ?
C11 C10 C9 120.2(3) . . ?
C6 C11 C10 120.9(3) . . ?
C6 C11 H11 119.6 . . ?
C10 C11 H11 119.6 . . ?
Si1 C12 H12A 109.5 . . ?
Si1 C12 H12B 109.5 . . ?
H12A C12 H12B 109.5 . . ?
Si1 C12 H12C 109.5 . . ?
H12A C12 H12C 109.5 . . ?
H12B C12 H12C 109.5 . . ?
Si1 C13 H13A 109.5 . . ?
Si1 C13 H13B 109.5 . . ?
H13A C13 H13B 109.5 . . ?
Si1 C13 H13C 109.5 . . ?
H13A C13 H13C 109.5 . . ?
H13B C13 H13C 109.5 . . ?
C15 C14 C16 108.2(5) . . ?
C15 C14 C17 106.4(4) . . ?
C16 C14 C17 108.1(4) . . ?
C15 C14 Si1 110.3(3) . . ?
C16 C14 Si1 111.2(4) . . ?
C17 C14 Si1 112.4(4) . . ?
C14 C15 H15A 109.5 . . ?
C14 C15 H15B 109.5 . . ?
H15A C15 H15B 109.5 . . ?
C14 C15 H15C 109.5 . . ?
H15A C15 H15C 109.5 . . ?
H15B C15 H15C 109.5 . . ?
C14 C16 H16A 109.5 . . ?
C14 C16 H16B 109.5 . . ?
H16A C16 H16B 109.5 . . ?
C14 C16 H16C 109.5 . . ?
H16A C16 H16C 109.5 . . ?
H16B C16 H16C 109.5 . . ?
C14 C17 H17A 109.5 . . ?
C14 C17 H17B 109.5 . . ?
H17A C17 H17B 109.5 . . ?
C14 C17 H17C 109.5 . . ?
H17A C17 H17C 109.5 . . ?
H17B C17 H17C 109.5 . . ?
Si2 C18 H18A 109.5 . . ?
Si2 C18 H18B 109.5 . . ?
H18A C18 H18B 109.5 . . ?
Si2 C18 H18C 109.5 . . ?
H18A C18 H18C 109.5 . . ?
H18B C18 H18C 109.5 . . ?
Si2 C19 H19A 109.5 . . ?
Si2 C19 H19B 109.5 . . ?
H19A C19 H19B 109.5 . . ?
Si2 C19 H19C 109.5 . . ?
H19A C19 H19C 109.5 . . ?
H19B C19 H19C 109.5 . . ?
C21 C20 C23 109.5(4) . . ?
C21 C20 C22 109.2(3) . . ?
C23 C20 C22 107.9(3) . . ?
C21 C20 Si2 111.1(2) . . ?
C23 C20 Si2 110.1(3) . . ?
C22 C20 Si2 109.0(3) . . ?
C20 C21 H21A 109.5 . . ?
C20 C21 H21B 109.5 . . ?
H21A C21 H21B 109.5 . . ?
C20 C21 H21C 109.5 . . ?
H21A C21 H21C 109.5 . . ?
H21B C21 H21C 109.5 . . ?
C20 C22 H22A 109.5 . . ?
C20 C22 H22B 109.5 . . ?
H22A C22 H22B 109.5 . . ?
C20 C22 H22C 109.5 . . ?
H22A C22 H22C 109.5 . . ?
H22B C22 H22C 109.5 . . ?
C20 C23 H23A 109.5 . . ?
C20 C23 H23B 109.5 . . ?
H23A C23 H23B 109.5 . . ?
C20 C23 H23C 109.5 . . ?
H23A C23 H23C 109.5 . . ?
H23B C23 H23C 109.5 . . ?
O2 C24 H24A 109.5 . . ?
O2 C24 H24B 109.5 . . ?
H24A C24 H24B 109.5 . . ?
O2 C24 H24C 109.5 . . ?
H24A C24 H24C 109.5 . . ?
H24B C24 H24C 109.5 . . ?
O3 C25 H25A 109.5 . . ?
O3 C25 H25B 109.5 . . ?
H25A C25 H25B 109.5 . . ?
O3 C25 H25C 109.5 . . ?
H25A C25 H25C 109.5 . . ?
H25B C25 H25C 109.5 . . ?
O4 C26 H26A 109.5 . . ?
O4 C26 H26B 109.5 . . ?
H26A C26 H26B 109.5 . . ?
O4 C26 H26C 109.5 . . ?
H26A C26 H26C 109.5 . . ?
H26B C26 H26C 109.5 . . ?

loop_
_geom_bond_atom_site_label_1
_geom_bond_atom_site_label_2
_geom_bond_distance
_geom_bond_site_symmetry_2
_geom_bond_publ_flag
Si1 C14 1.853(5) . ?
Si1 C12 1.858(4) . ?
Si1 C1 1.859(4) . ?
Si1 C13 1.879(5) . ?
Si2 C18 1.861(3) . ?
Si2 C19 1.861(4) . ?
Si2 C20 1.885(4) . ?
Si2 C4 1.899(3) . ?
O1 C5 1.425(3) . ?
O1 H1 0.8200 . ?
O2 C8 1.355(3) . ?
O2 C24 1.413(4) . ?
O3 C9 1.375(3) . ?
O3 C25 1.424(4) . ?
O4 C10 1.376(4) . ?
O4 C26 1.417(4) . ?
C1 C2 1.321(5) . ?
C1 H1A 0.9300 . ?
C2 C3 1.269(4) . ?
C3 C4 1.316(4) . ?
C4 C5 1.529(4) . ?
C5 C6 1.518(4) . ?
C5 H5 0.9800 . ?
C6 C11 1.376(4) . ?
C6 C7 1.389(4) . ?
C7 C8 1.386(4) . ?
C7 H7 0.9300 . ?
C8 C9 1.393(4) . ?
C9 C10 1.386(4) . ?
C10 C11 1.376(4) . ?
C11 H11 0.9300 . ?
C12 H12A 0.9600 . ?
C12 H12B 0.9600 . ?
C12 H12C 0.9600 . ?
C13 H13A 0.9600 . ?
C13 H13B 0.9600 . ?
C13 H13C 0.9600 . ?
C14 C15 1.520(7) . ?
C14 C16 1.528(6) . ?
C14 C17 1.534(5) . ?
C15 H15A 0.9600 . ?
C15 H15B 0.9600 . ?
C15 H15C 0.9600 . ?
C16 H16A 0.9600 . ?
C16 H16B 0.9600 . ?
C16 H16C 0.9600 . ?
C17 H17A 0.9600 . ?
C17 H17B 0.9600 . ?
C17 H17C 0.9600 . ?
C18 H18A 0.9600 . ?
C18 H18B 0.9600 . ?
C18 H18C 0.9600 . ?
C19 H19A 0.9600 . ?
C19 H19B 0.9600 . ?
C19 H19C 0.9600 . ?
C20 C21 1.522(5) . ?
C20 C23 1.535(5) . ?
C20 C22 1.547(5) . ?
C21 H21A 0.9600 . ?
C21 H21B 0.9600 . ?
C21 H21C 0.9600 . ?
C22 H22A 0.9600 . ?
C22 H22B 0.9600 . ?
C22 H22C 0.9600 . ?
C23 H23A 0.9600 . ?
C23 H23B 0.9600 . ?
C23 H23C 0.9600 . ?
C24 H24A 0.9600 . ?
C24 H24B 0.9600 . ?
C24 H24C 0.9600 . ?
C25 H25A 0.9600 . ?
C25 H25B 0.9600 . ?
C25 H25C 0.9600 . ?
C26 H26A 0.9600 . ?
C26 H26B 0.9600 . ?
C26 H26C 0.9600 . ?

loop_
_geom_hbond_atom_site_label_D
_geom_hbond_atom_site_label_H
_geom_hbond_atom_site_label_A
_geom_hbond_distance_DH
_geom_hbond_distance_HA
_geom_hbond_distance_DA
_geom_hbond_angle_DHA
_geom_hbond_site_symmetry_A
O1 H1 O3 0.82 2.14 2.957(3) 171.3 1_655

loop_
_geom_torsion_atom_site_label_1
_geom_torsion_atom_site_label_2
_geom_torsion_atom_site_label_3
_geom_torsion_atom_site_label_4
_geom_torsion
_geom_torsion_site_symmetry_1
_geom_torsion_site_symmetry_2
_geom_torsion_site_symmetry_3
_geom_torsion_site_symmetry_4
_geom_torsion_publ_flag
C14 Si1 C1 C2 -92.1(4) . . . . ?
C12 Si1 C1 C2 29.7(4) . . . . ?
C13 Si1 C1 C2 148.2(4) . . . . ?
Si1 C1 C2 C3 38(10) . . . . ?
C1 C2 C3 C4 58(14) . . . . ?
C2 C3 C4 C5 74(6) . . . . ?
C2 C3 C4 Si2 -100(6) . . . . ?
C18 Si2 C4 C3 39.1(3) . . . . ?
C19 Si2 C4 C3 156.7(3) . . . . ?
C20 Si2 C4 C3 -79.6(3) . . . . ?
C18 Si2 C4 C5 -135.0(2) . . . . ?
C19 Si2 C4 C5 -17.4(3) . . . . ?
C20 Si2 C4 C5 106.3(2) . . . . ?
C3 C4 C5 O1 142.1(3) . . . . ?
Si2 C4 C5 O1 -43.7(3) . . . . ?
C3 C4 C5 C6 -96.0(3) . . . . ?
Si2 C4 C5 C6 78.3(3) . . . . ?
O1 C5 C6 C11 157.2(3) . . . . ?
C4 C5 C6 C11 36.4(4) . . . . ?
O1 C5 C6 C7 -26.7(4) . . . . ?
C4 C5 C6 C7 -147.5(3) . . . . ?
C11 C6 C7 C8 0.7(4) . . . . ?
C5 C6 C7 C8 -175.4(3) . . . . ?
C24 O2 C8 C7 1.8(5) . . . . ?
C24 O2 C8 C9 -177.7(3) . . . . ?
C6 C7 C8 O2 179.0(3) . . . . ?
C6 C7 C8 C9 -1.5(5) . . . . ?
C25 O3 C9 C10 89.5(4) . . . . ?
C25 O3 C9 C8 -93.2(4) . . . . ?
O2 C8 C9 O3 4.3(4) . . . . ?
C7 C8 C9 O3 -175.2(3) . . . . ?
O2 C8 C9 C10 -178.4(3) . . . . ?
C7 C8 C9 C10 2.1(5) . . . . ?
C26 O4 C10 C11 0.9(5) . . . . ?
C26 O4 C10 C9 -179.7(3) . . . . ?
O3 C9 C10 O4 -4.0(4) . . . . ?
C8 C9 C10 O4 178.7(3) . . . . ?
O3 C9 C10 C11 175.5(3) . . . . ?
C8 C9 C10 C11 -1.8(5) . . . . ?
C7 C6 C11 C10 -0.4(5) . . . . ?
C5 C6 C11 C10 175.7(3) . . . . ?
O4 C10 C11 C6 -179.6(3) . . . . ?
C9 C10 C11 C6 1.0(5) . . . . ?
C12 Si1 C14 C15 -57.9(4) . . . . ?
C1 Si1 C14 C15 62.2(4) . . . . ?
C13 Si1 C14 C15 -179.1(4) . . . . ?
C12 Si1 C14 C16 -178.0(4) . . . . ?
C1 Si1 C14 C16 -57.9(4) . . . . ?
C13 Si1 C14 C16 60.8(4) . . . . ?
C12 Si1 C14 C17 60.6(4) . . . . ?
C1 Si1 C14 C17 -179.3(3) . . . . ?
C13 Si1 C14 C17 -60.6(4) . . . . ?
C18 Si2 C20 C21 -57.0(3) . . . . ?
C19 Si2 C20 C21 -178.0(3) . . . . ?
C4 Si2 C20 C21 58.8(3) . . . . ?
C18 Si2 C20 C23 -178.5(3) . . . . ?
C19 Si2 C20 C23 60.5(3) . . . . ?
C4 Si2 C20 C23 -62.7(3) . . . . ?
C18 Si2 C20 C22 63.3(3) . . . . ?
C19 Si2 C20 C22 -57.7(3) . . . . ?
C4 Si2 C20 C22 179.1(2) . . . . ?
